data_7041434
loop_
_publ_author_name
'Lim, Kwang Soo'
'Kang, Dong Won'
'Song, Jeong Hwa'
'Lee, Han Geul'
'Yang, Mino'
'Hong, Chang Seop'

_publ_section_title
;
 Slow relaxation dynamics of a mononuclear Er(iii) complex surrounded by a
 ligand environment with anisotropic charge density.
;
_journal_issue 3
_journal_name_full 'Dalton transactions (Cambridge, England : 2003)'
_journal_page_first 739
_journal_page_last 744
_journal_paper_doi 10.1039/c6dt04326g
_journal_volume 46
_journal_year 2017
_chemical_formula_sum 'C22 H50 Co2 F6 Gd O20 P7'
_chemical_formula_weight 1240.52
_space_group_crystal_system orthorhombic
_space_group_IT_number 18
_space_group_name_Hall 'P 2 2ab'
_space_group_name_H-M_alt 'P 21 21 2'
_symmetry_space_group_name_Hall 'P 2 2ab'
_symmetry_space_group_name_H-M 'P 21 21 2'
_atom_sites_solution_hydrogens geom
_atom_sites_solution_primary direct
_atom_sites_solution_secondary difmap
_audit_block_doi 10.5517/ccdc.csd.cc1mvnty
_audit_creation_method SHELXL-2016/4
_audit_update_record
;
2016-11-05 deposited with the CCDC.
2016-12-13 downloaded from the CCDC.
;
_cell_angle_alpha 90
_cell_angle_beta 90
_cell_angle_gamma 90
_cell_formula_units_Z 2
_cell_length_a 11.1145(2)
_cell_length_b 21.3469(3)
_cell_length_c 9.32870(10)
_cell_measurement_reflns_used 29652
_cell_measurement_temperature 296(2)
_cell_measurement_theta_max 26.0835
_cell_measurement_theta_min 4.3825
_cell_volume 2213.33(6)
_computing_cell_refinement 'Bruker SMART APEXll'
_computing_data_collection 'Bruker SMART APEXll'
_computing_data_reduction 'Bruker SAINT'
_computing_molecular_graphics WingX
_computing_publication_material WingX
_computing_structure_refinement 'SHELXL-2016/4 (Sheldrick, 2016)'
_computing_structure_solution SHELXTL
_diffrn_ambient_temperature 296(2)
_diffrn_measured_fraction_theta_full 0.999
_diffrn_measured_fraction_theta_max 0.999
_diffrn_measurement_device_type 'CCD area detector'
_diffrn_measurement_method 'omega scan'
_diffrn_radiation_type MoK\a
_diffrn_radiation_wavelength 0.71073
_diffrn_reflns_av_R_equivalents 0.0355
_diffrn_reflns_av_unetI/netI 0.0348
_diffrn_reflns_Laue_measured_fraction_full 0.999
_diffrn_reflns_Laue_measured_fraction_max 0.999
_diffrn_reflns_limit_h_max 14
_diffrn_reflns_limit_h_min -14
_diffrn_reflns_limit_k_max 28
_diffrn_reflns_limit_k_min -28
_diffrn_reflns_limit_l_max 12
_diffrn_reflns_limit_l_min -12
_diffrn_reflns_number 29184
_diffrn_reflns_point_group_measured_fraction_full 0.999
_diffrn_reflns_point_group_measured_fraction_max 0.998
_diffrn_reflns_theta_full 25.242
_diffrn_reflns_theta_max 28.299
_diffrn_reflns_theta_min 2.183
_diffrn_source 'fine-focus sealed tube'
_exptl_absorpt_coefficient_mu 2.569
_exptl_absorpt_correction_T_max 0.6992
_exptl_absorpt_correction_T_min 0.5895
_exptl_absorpt_correction_type multi-scan
_exptl_absorpt_process_details SADABS
_exptl_crystal_colour yellow
_exptl_crystal_density_diffrn 1.861
_exptl_crystal_density_method 'not measured'
_exptl_crystal_description block
_exptl_crystal_F_000 1238
_exptl_crystal_size_max 0.230
_exptl_crystal_size_mid 0.170
_exptl_crystal_size_min 0.150
_exptl_transmission_factor_max 0
_exptl_transmission_factor_min 0
_refine_diff_density_max 0.725
_refine_diff_density_min -0.777
_refine_diff_density_rms 0.082
_refine_ls_abs_structure_details
;
 Flack x determined using 1976 quotients [(I+)-(I-)]/[(I+)+(I-)]
 (Parsons, Flack and Wagner, Acta Cryst. B69 (2013) 249-259).
;
_refine_ls_abs_structure_Flack 0.007(5)
_refine_ls_extinction_method none
_refine_ls_goodness_of_fit_ref 1.045
_refine_ls_hydrogen_treatment constr
_refine_ls_matrix_type full
_refine_ls_number_parameters 270
_refine_ls_number_reflns 5502
_refine_ls_number_restraints 0
_refine_ls_restrained_S_all 1.045
_refine_ls_R_factor_all 0.0355
_refine_ls_R_factor_gt 0.0302
_refine_ls_shift/su_max 0.001
_refine_ls_shift/su_mean 0.000
_refine_ls_structure_factor_coef Fsqd
_refine_ls_weighting_details 'w=1/[\s^2^(Fo^2^)+(0.0381P)^2^+0.5857P] where P=(Fo^2^+2Fc^2^)/3'
_refine_ls_weighting_scheme calc
_refine_ls_wR_factor_gt 0.0715
_refine_ls_wR_factor_ref 0.0757
_reflns_Friedel_coverage 0.765
_reflns_Friedel_fraction_full 0.999
_reflns_Friedel_fraction_max 0.997
_reflns_number_gt 4971
_reflns_number_total 5502
_reflns_threshold_expression 'I > 2\s(I)'
_cod_data_source_file c6dt04326g2.cif
_cod_data_source_block complex3
_cod_depositor_comments
;
The following automatic conversions were performed:

'_exptl_absorpt_correction_type' value 'MULTI-SCAN' changed to
'multi-scan' according to
/usr/data/users/saulius/crontab/automatic-downloads/rss-feeds/RSC/lib/dictionaries/cif_core.dic
dictionary named 'cif_core.dic' version 2.4.2 from 2011-04-26.

Automatic conversion script
Id: cif_fix_values 4268 2015-11-12 08:31:59Z antanas 

 Adding full bibliography for 7041432--7041436.cif.
;
_cod_database_code 7041434
_shelx_shelxl_version_number 2016/4
_shelx_space_group_comment
;
The symmetry employed for this shelxl refinement is uniquely defined
by the following loop, which should always be used as a source of
symmetry information in preference to the above space-group names.
They are only intended as comments.
;
_shelx_estimated_absorpt_t_min 0.590
_shelx_estimated_absorpt_t_max 0.699

loop_
_space_group_symop_operation_xyz
'x, y, z'
'-x, -y, z'
'-x+1/2, y+1/2, -z'
'x+1/2, -y+1/2, -z'

loop_
_atom_site_label
_atom_site_type_symbol
_atom_site_fract_x
_atom_site_fract_y
_atom_site_fract_z
_atom_site_U_iso_or_equiv
_atom_site_adp_type
_atom_site_occupancy
_atom_site_site_symmetry_order
_atom_site_calc_flag
_atom_site_refinement_flags_posn
_atom_site_refinement_flags_adp
_atom_site_refinement_flags_occupancy
GD1 Gd 0.500000 0.000000 0.68366(3) 0.02831(9) Uani 1 2 d S T P
O1 O 0.6015(4) 0.05324(16) 0.8634(4) 0.0424(9) Uani 1 1 d . . .
P1 P 0.62033(14) 0.11916(6) 0.91267(17) 0.0411(3) Uani 1 1 d . . .
O4 O 0.7577(4) 0.1368(2) 0.8877(8) 0.0824(18) Uani 1 1 d . . .
O5 O 0.6096(6) 0.1213(2) 1.0834(5) 0.091(2) Uani 1 1 d . . .
C6 C 0.8511(8) 0.0926(4) 0.8821(17) 0.141(5) Uani 1 1 d . . .
H6A H 0.857453 0.071753 0.972927 0.211 Uiso 1 1 calc R U .
H6B H 0.925527 0.113546 0.861051 0.211 Uiso 1 1 calc R U .
H6C H 0.834311 0.062450 0.808528 0.211 Uiso 1 1 calc R U .
C7 C 0.6216(14) 0.0707(6) 1.1698(10) 0.169(7) Uani 1 1 d . . .
H7A H 0.587503 0.034631 1.123600 0.253 Uiso 1 1 calc R U .
H7B H 0.580478 0.078211 1.258602 0.253 Uiso 1 1 calc R U .
H7C H 0.705390 0.063361 1.188338 0.253 Uiso 1 1 calc R U .
O2 O 0.3541(3) 0.07351(16) 0.7558(4) 0.0385(8) Uani 1 1 d . . .
P2 P 0.35255(12) 0.13662(6) 0.82922(18) 0.0385(3) Uani 1 1 d . . .
O6 O 0.3173(5) 0.1278(2) 0.9945(6) 0.0750(16) Uani 1 1 d . . .
O7 O 0.2404(4) 0.1751(2) 0.7693(7) 0.087(2) Uani 1 1 d . . .
C8 C 0.2354(9) 0.0838(3) 1.0404(9) 0.085(3) Uani 1 1 d . . .
H8A H 0.260289 0.042973 1.008749 0.127 Uiso 1 1 calc R U .
H8B H 0.157652 0.093239 1.001245 0.127 Uiso 1 1 calc R U .
H8C H 0.231246 0.084375 1.143163 0.127 Uiso 1 1 calc R U .
C9 C 0.1576(8) 0.1561(4) 0.6682(11) 0.094(3) Uani 1 1 d . . .
H9A H 0.197348 0.150009 0.577907 0.142 Uiso 1 1 calc R U .
H9B H 0.096622 0.187648 0.658033 0.142 Uiso 1 1 calc R U .
H9C H 0.121273 0.117514 0.698305 0.142 Uiso 1 1 calc R U .
O3 O 0.5605(3) 0.09620(16) 0.5723(4) 0.0416(9) Uani 1 1 d . . .
P3 P 0.55027(14) 0.16475(6) 0.60785(17) 0.0427(4) Uani 1 1 d . . .
O8 O 0.4493(6) 0.1952(2) 0.5079(6) 0.093(2) Uani 1 1 d . . .
O9 O 0.6646(6) 0.1994(2) 0.5462(7) 0.102(2) Uani 1 1 d . . .
C10 C 0.4254(11) 0.1789(5) 0.3709(9) 0.129(5) Uani 1 1 d . . .
H10A H 0.498847 0.178382 0.316729 0.194 Uiso 1 1 calc R U .
H10B H 0.370905 0.208787 0.329517 0.194 Uiso 1 1 calc R U .
H10C H 0.389423 0.138055 0.368961 0.194 Uiso 1 1 calc R U .
C11 C 0.7688(10) 0.1741(5) 0.5079(18) 0.149(6) Uani 1 1 d . . .
H11A H 0.759254 0.129634 0.497305 0.224 Uiso 1 1 calc R U .
H11B H 0.828039 0.182511 0.580269 0.224 Uiso 1 1 calc R U .
H11C H 0.794485 0.191835 0.418446 0.224 Uiso 1 1 calc R U .
O10 O 0.6511(4) -0.0146(2) 0.4866(5) 0.0631(13) Uani 1 1 d . . .
CO1 Co 0.51227(7) 0.19461(3) 0.82435(7) 0.03428(16) Uani 1 1 d . . .
C1 C 0.5222(7) 0.2887(3) 0.7603(8) 0.0593(19) Uani 1 1 d . . .
H1 H 0.524554 0.303044 0.666274 0.071 Uiso 1 1 calc R U .
C2 C 0.6208(7) 0.2728(3) 0.8464(11) 0.069(2) Uani 1 1 d . . .
H2 H 0.700865 0.274244 0.817535 0.082 Uiso 1 1 calc R U .
C3 C 0.5816(8) 0.2545(3) 0.9808(11) 0.077(3) Uani 1 1 d . . .
H3 H 0.629764 0.242418 1.057482 0.092 Uiso 1 1 calc R U .
C4 C 0.4569(8) 0.2576(3) 0.9800(9) 0.067(2) Uani 1 1 d . . .
H4 H 0.405866 0.247519 1.055512 0.080 Uiso 1 1 calc R U .
C5 C 0.4220(7) 0.2789(3) 0.8419(12) 0.072(3) Uani 1 1 d . . .
H5 H 0.343185 0.285254 0.811790 0.086 Uiso 1 1 calc R U .
P4 P 1.000000 0.000000 0.3857(3) 0.0691(6) Uani 1 2 d S T P
F1 F 1.000000 0.000000 0.5375(11) 0.353(14) Uani 1 2 d S T P
F2 F 0.8970(9) 0.0392(5) 0.396(2) 0.328(11) Uani 1 1 d . . .
F3 F 1.0797(8) 0.0594(4) 0.3867(11) 0.182(4) Uani 1 1 d . . .
F4 F 1.000000 0.000000 0.2303(13) 0.277(9) Uani 1 2 d S T P

loop_
_atom_site_aniso_label
_atom_site_aniso_U_11
_atom_site_aniso_U_22
_atom_site_aniso_U_33
_atom_site_aniso_U_23
_atom_site_aniso_U_13
_atom_site_aniso_U_12
GD1 0.03068(16) 0.02472(14) 0.02954(15) 0.000 0.000 0.00041(15)
O1 0.050(2) 0.0312(18) 0.046(2) -0.0004(16) -0.0189(18) -0.0009(16)
P1 0.0437(8) 0.0347(7) 0.0449(8) -0.0073(6) -0.0133(7) 0.0017(6)
O4 0.039(2) 0.043(2) 0.165(6) -0.009(3) -0.022(3) -0.001(2)
O5 0.160(6) 0.070(3) 0.042(3) -0.012(3) -0.032(3) 0.035(4)
C6 0.053(5) 0.076(6) 0.294(17) -0.006(9) 0.013(8) 0.015(4)
C7 0.315(19) 0.136(10) 0.055(6) 0.021(6) 0.006(9) 0.126(12)
O2 0.034(2) 0.0290(17) 0.053(2) -0.0078(16) 0.0061(17) -0.0008(15)
P2 0.0329(7) 0.0313(6) 0.0513(9) -0.0086(6) 0.0056(7) 0.0007(5)
O6 0.092(4) 0.065(3) 0.068(3) -0.023(3) 0.047(3) -0.027(3)
O7 0.048(3) 0.052(3) 0.160(6) -0.036(3) -0.031(3) 0.019(2)
C8 0.124(7) 0.048(4) 0.082(6) 0.002(4) 0.047(6) -0.014(4)
C9 0.081(6) 0.082(5) 0.120(8) -0.008(5) -0.054(6) 0.013(5)
O3 0.055(2) 0.0312(18) 0.039(2) -0.0004(16) 0.0096(18) -0.0007(16)
P3 0.0575(9) 0.0292(6) 0.0415(8) 0.0051(6) 0.0121(6) 0.0021(6)
O8 0.157(6) 0.074(3) 0.050(3) -0.001(2) -0.020(3) 0.061(3)
O9 0.128(5) 0.052(3) 0.127(5) -0.020(3) 0.084(5) -0.033(3)
C10 0.194(12) 0.134(9) 0.059(6) -0.019(6) -0.040(6) 0.072(8)
C11 0.104(8) 0.110(8) 0.233(16) -0.041(9) 0.096(10) -0.047(7)
O10 0.066(3) 0.061(3) 0.062(3) 0.009(2) 0.029(2) 0.014(2)
CO1 0.0378(4) 0.0258(3) 0.0392(3) -0.0039(2) 0.0009(4) -0.0012(3)
C1 0.077(6) 0.030(3) 0.070(4) 0.004(3) 0.003(4) -0.004(3)
C2 0.062(5) 0.038(3) 0.106(7) -0.021(4) 0.006(5) -0.023(3)
C3 0.094(7) 0.039(4) 0.097(7) -0.026(4) -0.036(6) 0.000(4)
C4 0.104(6) 0.036(3) 0.061(5) -0.016(3) 0.022(4) -0.002(3)
C5 0.071(5) 0.027(3) 0.117(8) -0.016(4) -0.017(5) 0.013(3)
P4 0.0492(13) 0.0743(15) 0.0838(17) 0.000 0.000 -0.0009(17)
F1 0.72(4) 0.28(2) 0.064(6) 0.000 0.000 -0.10(3)
F2 0.132(8) 0.205(10) 0.65(3) 0.022(16) 0.109(14) 0.074(7)
F3 0.215(9) 0.124(5) 0.207(9) 0.004(6) -0.023(7) -0.085(6)
F4 0.38(2) 0.35(2) 0.100(8) 0.000 0.000 -0.08(3)

loop_
_atom_type_symbol
_atom_type_description
_atom_type_scat_dispersion_real
_atom_type_scat_dispersion_imag
_atom_type_scat_source
C C 0.0033 0.0016 'International Tables Vol C Tables 4.2.6.8 and 6.1.1.4'
H H 0.0000 0.0000 'International Tables Vol C Tables 4.2.6.8 and 6.1.1.4'
O O 0.0106 0.0060 'International Tables Vol C Tables 4.2.6.8 and 6.1.1.4'
F F 0.0171 0.0103 'International Tables Vol C Tables 4.2.6.8 and 6.1.1.4'
P P 0.1023 0.0942 'International Tables Vol C Tables 4.2.6.8 and 6.1.1.4'
Co Co 0.3494 0.9721 'International Tables Vol C Tables 4.2.6.8 and 6.1.1.4'
Gd Gd -0.1653 3.9035 'International Tables Vol C Tables 4.2.6.8 and 6.1.1.4'

loop_
_geom_angle_atom_site_label_1
_geom_angle_atom_site_label_2
_geom_angle_atom_site_label_3
_geom_angle
_geom_angle_site_symmetry_1
_geom_angle_site_symmetry_3
O1 GD1 O1 87.4(2) . 2_655
O1 GD1 O2 78.57(13) . .
O1 GD1 O2 77.58(13) 2_655 .
O1 GD1 O2 77.58(13) . 2_655
O1 GD1 O2 78.57(13) 2_655 2_655
O2 GD1 O2 146.79(19) . 2_655
O1 GD1 O3 150.42(12) . 2_655
O1 GD1 O3 75.95(13) 2_655 2_655
O2 GD1 O3 120.11(12) . 2_655
O2 GD1 O3 75.29(12) 2_655 2_655
O1 GD1 O3 75.95(13) . .
O1 GD1 O3 150.42(12) 2_655 .
O2 GD1 O3 75.29(12) . .
O2 GD1 O3 120.11(12) 2_655 .
O3 GD1 O3 128.62(18) 2_655 .
O1 GD1 O10 105.38(16) . .
O1 GD1 O10 142.60(13) 2_655 .
O2 GD1 O10 138.86(13) . .
O2 GD1 O10 70.47(14) 2_655 .
O3 GD1 O10 76.30(15) 2_655 .
O3 GD1 O10 66.52(13) . .
O1 GD1 O10 142.60(13) . 2_655
O1 GD1 O10 105.38(16) 2_655 2_655
O2 GD1 O10 70.47(14) . 2_655
O2 GD1 O10 138.86(13) 2_655 2_655
O3 GD1 O10 66.52(13) 2_655 2_655
O3 GD1 O10 76.30(15) . 2_655
O10 GD1 O10 85.8(2) . 2_655
P1 O1 GD1 138.8(2) . .
O1 P1 O4 108.2(2) . .
O1 P1 O5 108.8(3) . .
O4 P1 O5 102.2(4) . .
O1 P1 CO1 120.27(16) . .
O4 P1 CO1 107.5(2) . .
O5 P1 CO1 108.4(2) . .
C6 O4 P1 123.9(5) . .
C7 O5 P1 124.3(5) . .
P2 O2 GD1 137.0(2) . .
O2 P2 O7 108.0(2) . .
O2 P2 O6 109.5(2) . .
O7 P2 O6 102.0(3) . .
O2 P2 CO1 119.40(15) . .
O7 P2 CO1 109.8(2) . .
O6 P2 CO1 106.7(2) . .
C8 O6 P2 122.8(5) . .
C9 O7 P2 127.6(5) . .
P3 O3 GD1 135.7(2) . .
O3 P3 O9 108.3(3) . .
O3 P3 O8 108.7(3) . .
O9 P3 O8 99.3(4) . .
O3 P3 CO1 120.54(17) . .
O9 P3 CO1 111.1(2) . .
O8 P3 CO1 106.8(2) . .
C10 O8 P3 125.9(6) . .
C11 O9 P3 127.6(6) . .
C5 CO1 C2 64.7(3) . .
C5 CO1 C4 40.1(4) . .
C2 CO1 C4 65.2(3) . .
C5 CO1 C3 65.8(3) . .
C2 CO1 C3 38.9(4) . .
C4 CO1 C3 38.9(3) . .
C5 CO1 C1 38.3(3) . .
C2 CO1 C1 39.3(3) . .
C4 CO1 C1 66.1(3) . .
C3 CO1 C1 66.0(3) . .
C5 CO1 P3 115.2(3) . .
C2 CO1 P3 102.5(3) . .
C4 CO1 P3 154.8(2) . .
C3 CO1 P3 139.7(3) . .
C1 CO1 P3 90.3(2) . .
C5 CO1 P2 95.6(2) . .
C2 CO1 P2 159.6(2) . .
C4 CO1 P2 96.5(2) . .
C3 CO1 P2 129.6(3) . .
C1 CO1 P2 126.6(2) . .
P3 CO1 P2 90.64(6) . .
C5 CO1 P1 152.2(3) . .
C2 CO1 P1 103.8(3) . .
C4 CO1 P1 112.3(3) . .
C3 CO1 P1 89.1(2) . .
C1 CO1 P1 142.1(2) . .
P3 CO1 P1 91.59(6) . .
P2 CO1 P1 91.23(6) . .
C5 C1 C2 106.4(7) . .
C5 C1 CO1 69.6(3) . .
C2 C1 CO1 69.3(4) . .
C3 C2 C1 109.9(8) . .
C3 C2 CO1 71.3(4) . .
C1 C2 CO1 71.5(4) . .
C2 C3 C4 107.3(9) . .
C2 C3 CO1 69.8(5) . .
C4 C3 CO1 69.9(5) . .
C3 C4 C5 107.1(9) . .
C3 C4 CO1 71.2(5) . .
C5 C4 CO1 69.8(4) . .
C1 C5 C4 109.4(7) . .
C1 C5 CO1 72.1(4) . .
C4 C5 CO1 70.1(4) . .
F1 P4 F2 86.3(9) . 2_755
F1 P4 F2 86.3(9) . .
F2 P4 F2 172.5(17) 2_755 .
F1 P4 F4 180.0 . .
F2 P4 F4 93.7(9) 2_755 .
F2 P4 F4 93.7(9) . .
F1 P4 F3 89.6(4) . .
F2 P4 F3 91.2(6) 2_755 .
F2 P4 F3 88.8(6) . .
F4 P4 F3 90.4(4) . .
F1 P4 F3 89.6(4) . 2_755
F2 P4 F3 88.8(6) 2_755 2_755
F2 P4 F3 91.2(6) . 2_755
F4 P4 F3 90.4(4) . 2_755
F3 P4 F3 179.3(8) . 2_755

loop_
_geom_bond_atom_site_label_1
_geom_bond_atom_site_label_2
_geom_bond_distance
_geom_bond_site_symmetry_2
GD1 O1 2.319(4) .
GD1 O1 2.319(4) 2_655
GD1 O2 2.355(3) .
GD1 O2 2.355(3) 2_655
GD1 O3 2.398(3) 2_655
GD1 O3 2.398(4) .
GD1 O10 2.510(4) .
GD1 O10 2.510(4) 2_655
O1 P1 1.495(4) .
P1 O4 1.589(5) .
P1 O5 1.598(5) .
P1 CO1 2.1715(16) .
O4 C6 1.403(9) .
O5 C7 1.354(10) .
O2 P2 1.511(3) .
P2 O7 1.594(5) .
P2 O6 1.602(5) .
P2 CO1 2.1647(15) .
O6 C8 1.376(8) .
O7 C9 1.378(9) .
O3 P3 1.505(4) .
P3 O9 1.578(5) .
P3 O8 1.598(5) .
P3 CO1 2.1596(17) .
O8 C10 1.351(9) .
O9 C11 1.326(11) .
CO1 C5 2.067(6) .
CO1 C2 2.069(6) .
CO1 C4 2.071(7) .
CO1 C3 2.088(8) .
CO1 C1 2.098(6) .
C1 C5 1.365(11) .
C1 C2 1.401(11) .
C2 C3 1.384(13) .
C3 C4 1.387(11) .
C4 C5 1.420(13) .
P4 F1 1.416(10) .
P4 F2 1.421(8) 2_755
P4 F2 1.421(8) .
P4 F4 1.450(12) .
P4 F3 1.546(6) .
P4 F3 1.546(6) 2_755
